data_4077500
loop_
_publ_author_name
'Ara, Irene'
'Forni\'es, Juan'
'G\'omez, Julio'
'Lalinde, Elena'
'Moreno, M. Teresa'

_publ_section_title
;
 Versatile Behavior of [Pt2Ag4(C&#x22EE;C-t-Bu)8]:&#x00A0; Synthesis,
 Structures, and Properties of [{Pt2Ag4(C&#x22EE;C-t-Bu)8}{Ag(bipy)}]4+and
 an Unprecedented Chain Polymeric Cocrystallization Adduct with a
 2,2&#x2018;-bipy Ligand
;
_journal_issue 16
_journal_name_full Organometallics
_journal_page_first 3137
_journal_paper_doi 10.1021/om0001570
_journal_volume 19
_journal_year 2000
_chemical_formula_sum 'C96 H132 Ag6 N2 Pt2'
_chemical_formula_weight 2351.44
_chemical_name_systematic
;
 ?
;
_space_group_IT_number 2
_symmetry_space_group_name_Hall '-P 1'
_symmetry_space_group_name_H-M 'P -1'
_atom_sites_solution_hydrogens geom
_atom_sites_solution_primary direct
_atom_sites_solution_secondary difmap
_audit_creation_method SHELXL-97
_cell_angle_alpha 73.8580(14)
_cell_angle_beta 77.3460(15)
_cell_angle_gamma 87.2350(13)
_cell_formula_units_Z 1
_cell_length_a 10.8920(3)
_cell_length_b 11.8610(3)
_cell_length_c 12.7780(3)
_cell_measurement_temperature 293(2)
_cell_volume 1547.05(7)
_computing_structure_refinement 'SHELXL-97 (Sheldrick, 1997)'
_computing_structure_solution 'SHELXS-97 (Sheldrick, 1990)'
_diffrn_ambient_temperature 293(2)
_diffrn_measured_fraction_theta_full 0.985
_diffrn_measured_fraction_theta_max 0.985
_diffrn_radiation_monochromator graphite
_diffrn_radiation_source 'fine-focus sealed tube'
_diffrn_radiation_type MoK\a
_diffrn_radiation_wavelength 0.71070
_diffrn_reflns_av_R_equivalents 0.0553
_diffrn_reflns_av_sigmaI/netI 0.0705
_diffrn_reflns_limit_h_max 14
_diffrn_reflns_limit_h_min -14
_diffrn_reflns_limit_k_max 16
_diffrn_reflns_limit_k_min -15
_diffrn_reflns_limit_l_max 17
_diffrn_reflns_limit_l_min -16
_diffrn_reflns_number 13224
_diffrn_reflns_theta_full 29.14
_diffrn_reflns_theta_max 29.14
_diffrn_reflns_theta_min 3.07
_exptl_absorpt_coefficient_mu 6.424
_exptl_crystal_density_diffrn 2.524
_exptl_crystal_density_method 'not measured'
_exptl_crystal_F_000 1160
_refine_diff_density_max 1.329
_refine_diff_density_min -1.825
_refine_diff_density_rms 0.189
_refine_ls_extinction_method none
_refine_ls_goodness_of_fit_ref 1.214
_refine_ls_hydrogen_treatment mixed
_refine_ls_matrix_type full
_refine_ls_number_parameters 310
_refine_ls_number_reflns 8226
_refine_ls_number_restraints 0
_refine_ls_restrained_S_all 1.214
_refine_ls_R_factor_all 0.0662
_refine_ls_R_factor_gt 0.0534
_refine_ls_shift/su_max 1.693
_refine_ls_shift/su_mean 0.411
_refine_ls_structure_factor_coef Fsqd
_refine_ls_weighting_details 'calc w=1/[\s^2^(Fo^2^)+(0.0809P)^2^+0.0000P] where P=(Fo^2^+2Fc^2^)/3'
_refine_ls_weighting_scheme calc
_refine_ls_wR_factor_gt 0.1407
_refine_ls_wR_factor_ref 0.1579
_reflns_number_gt 6861
_reflns_number_total 8226
_reflns_threshold_expression >2sigma(I)
_cod_data_source_file om0001570.cif
_cod_data_source_block 3
_cod_database_code 4077500

loop_
_symmetry_equiv_pos_as_xyz
'x, y, z'
'-x, -y, -z'

loop_
_atom_site_label
_atom_site_type_symbol
_atom_site_fract_x
_atom_site_fract_y
_atom_site_fract_z
_atom_site_U_iso_or_equiv
_atom_site_adp_type
_atom_site_occupancy
_atom_site_symmetry_multiplicity
_atom_site_calc_flag
_atom_site_refinement_flags
Pt1 Pt 0.80298(2) 0.52255(2) 0.552738(18) 0.04250(10) Uani 1 1 d .
Ag1 Ag 0.94539(6) 0.39408(6) 0.38663(5) 0.05936(16) Uani 1 1 d .
Ag2 Ag 0.97291(6) 0.33172(6) 0.64567(5) 0.05901(16) Uani 1 1 d .
N1 N 0.8903(9) 1.1061(6) 0.5429(7) 0.0707(19) Uani 1 1 d .
C1 C 0.7704(9) 0.3768(6) 0.6865(6) 0.0546(18) Uani 1 1 d .
C2 C 0.7509(8) 0.3038(8) 0.7711(7) 0.0606(18) Uani 1 1 d .
C3 C 0.6997(10) 0.2175(9) 0.8805(7) 0.072(3) Uani 1 1 d .
C4 C 0.704(3) 0.0926(13) 0.8754(14) 0.178(10) Uani 1 1 d .
H4A H 0.6636 0.0426 0.9467 0.267 Uiso 1 1 calc R
H4B H 0.7897 0.0696 0.8567 0.267 Uiso 1 1 calc R
H4C H 0.6605 0.0854 0.8197 0.267 Uiso 1 1 calc R
C5 C 0.5794(19) 0.255(3) 0.9318(14) 0.35(3) Uani 1 1 d .
H5A H 0.5817 0.3377 0.9220 0.519 Uiso 1 1 calc R
H5B H 0.5606 0.2145 1.0100 0.519 Uiso 1 1 calc R
H5C H 0.5156 0.2361 0.8977 0.519 Uiso 1 1 calc R
C6 C 0.779(2) 0.2296(16) 0.9610(10) 0.155(8) Uani 1 1 d .
H6A H 0.7678 0.3064 0.9724 0.232 Uiso 1 1 calc R
H6B H 0.8656 0.2186 0.9306 0.232 Uiso 1 1 calc R
H6C H 0.7522 0.1714 1.0310 0.232 Uiso 1 1 calc R
C7 C 0.7467(6) 0.4381(6) 0.4523(5) 0.0448(13) Uani 1 1 d .
C8 C 0.7096(7) 0.3966(7) 0.3885(6) 0.0519(16) Uani 1 1 d .
C9 C 0.6420(8) 0.3649(9) 0.3124(7) 0.066(2) Uani 1 1 d .
C10 C 0.680(3) 0.2429(18) 0.300(2) 0.193(13) Uani 1 1 d .
H10A H 0.6053 0.1976 0.3094 0.290 Uiso 1 1 calc R
H10B H 0.7257 0.2045 0.3558 0.290 Uiso 1 1 calc R
H10C H 0.7313 0.2499 0.2273 0.290 Uiso 1 1 calc R
C11 C 0.671(3) 0.4435(16) 0.2039(14) 0.206(14) Uani 1 1 d .
H11A H 0.5983 0.4903 0.1904 0.309 Uiso 1 1 calc R
H11B H 0.6930 0.3996 0.1498 0.309 Uiso 1 1 calc R
H11C H 0.7397 0.4937 0.1980 0.309 Uiso 1 1 calc R
C12 C 0.5056(15) 0.354(3) 0.374(2) 0.193(13) Uani 1 1 d .
H12A H 0.4790 0.4272 0.3894 0.290 Uiso 1 1 calc R
H12B H 0.4967 0.2930 0.4422 0.290 Uiso 1 1 calc R
H12C H 0.4546 0.3358 0.3280 0.290 Uiso 1 1 calc R
C13 C 0.8214(7) 0.6681(7) 0.4223(6) 0.0499(15) Uani 1 1 d .
C14 C 0.8238(7) 0.7501(7) 0.3385(6) 0.0539(15) Uani 1 1 d .
C15 C 0.7970(10) 0.8466(8) 0.2460(7) 0.066(2) Uani 1 1 d .
C16 C 0.6629(13) 0.8852(14) 0.2792(12) 0.115(5) Uani 1 1 d .
H16A H 0.6060 0.8216 0.2900 0.172 Uiso 1 1 calc R
H16B H 0.6450 0.9510 0.2214 0.172 Uiso 1 1 calc R
H16C H 0.6526 0.9074 0.3474 0.172 Uiso 1 1 calc R
C17 C 0.8851(15) 0.9521(10) 0.2231(12) 0.105(4) Uani 1 1 d .
H17A H 0.8752 0.9778 0.2893 0.157 Uiso 1 1 calc R
H17B H 0.8645 1.0149 0.1640 0.157 Uiso 1 1 calc R
H17C H 0.9707 0.9295 0.2016 0.157 Uiso 1 1 calc R
C18 C 0.8114(15) 0.8011(13) 0.1435(9) 0.107(4) Uani 1 1 d .
H18A H 0.8951 0.7724 0.1256 0.160 Uiso 1 1 calc R
H18B H 0.7963 0.8636 0.0816 0.160 Uiso 1 1 calc R
H18C H 0.7517 0.7385 0.1588 0.160 Uiso 1 1 calc R
C19 C 0.8418(7) 0.6077(7) 0.6591(6) 0.0490(15) Uani 1 1 d .
C20 C 0.8641(7) 0.6501(7) 0.7273(6) 0.0517(16) Uani 1 1 d .
C21 C 0.8497(8) 0.6891(8) 0.8315(6) 0.061(2) Uani 1 1 d .
C22 C 0.7144(13) 0.702(2) 0.8784(13) 0.143(8) Uani 1 1 d .
H22A H 0.6761 0.7522 0.8216 0.214 Uiso 1 1 calc R
H22B H 0.7059 0.7364 0.9394 0.214 Uiso 1 1 calc R
H22C H 0.6736 0.6265 0.9045 0.214 Uiso 1 1 calc R
C23 C 0.9257(15) 0.8075(11) 0.8021(10) 0.092(4) Uani 1 1 d .
H23A H 0.8708 0.8726 0.7845 0.139 Uiso 1 1 calc R
H23B H 0.9936 0.8113 0.7389 0.139 Uiso 1 1 calc R
H23C H 0.9590 0.8108 0.8648 0.139 Uiso 1 1 calc R
C24 C 0.9121(10) 0.5971(11) 0.9158(10) 0.087(3) Uani 1 1 d .
H24A H 0.9197 0.6284 0.9757 0.130 Uiso 1 1 calc R
H24B H 0.9941 0.5789 0.8786 0.130 Uiso 1 1 calc R
H24C H 0.8610 0.5270 0.9450 0.130 Uiso 1 1 calc R
C25 C 0.7675(11) 1.1127(10) 0.5788(11) 0.087(3) Uani 1 1 d .
H25 H 0.7381 1.1805 0.5985 0.105 Uiso 1 1 calc R
C26 C 0.6792(12) 1.0289(12) 0.5900(11) 0.095(3) Uani 1 1 d .
H26 H 0.5935 1.0405 0.6129 0.114 Uiso 1 1 calc R
C27 C 0.7246(12) 0.9263(10) 0.5652(9) 0.084(3) Uani 1 1 d .
H27 H 0.6697 0.8648 0.5749 0.101 Uiso 1 1 calc R
C28 C 0.8527(8) 0.9157(7) 0.5257(7) 0.0588(18) Uani 1 1 d .
H28 H 0.8854 0.8490 0.5057 0.071 Uiso 1 1 calc R
C29 C 0.9283(9) 1.0070(7) 0.5176(6) 0.0567(18) Uani 1 1 d .

loop_
_atom_site_aniso_label
_atom_site_aniso_U_11
_atom_site_aniso_U_22
_atom_site_aniso_U_33
_atom_site_aniso_U_23
_atom_site_aniso_U_13
_atom_site_aniso_U_12
Pt1 0.04513(15) 0.04205(15) 0.04050(14) -0.01314(10) -0.00802(10) 0.00436(10)
Ag1 0.0517(3) 0.0706(4) 0.0592(3) -0.0280(3) -0.0067(2) 0.0058(3)
Ag2 0.0532(3) 0.0607(4) 0.0589(3) -0.0118(3) -0.0113(2) 0.0105(3)
N1 0.093(6) 0.045(4) 0.074(5) -0.018(3) -0.017(4) 0.000(4)
C1 0.077(5) 0.040(3) 0.043(3) 0.002(3) -0.022(3) 0.001(3)
C2 0.060(4) 0.059(4) 0.070(5) -0.021(4) -0.026(4) 0.010(3)
C3 0.084(6) 0.065(5) 0.047(4) 0.008(4) 0.000(4) -0.005(5)
C4 0.31(3) 0.072(9) 0.101(10) 0.044(8) -0.027(14) 0.007(13)
C5 0.192(17) 0.45(4) 0.134(13) 0.20(2) 0.100(13) 0.25(2)
C6 0.25(2) 0.122(13) 0.061(6) 0.032(8) -0.037(9) -0.022(13)
C7 0.038(3) 0.048(3) 0.045(3) -0.014(3) 0.000(2) 0.001(2)
C8 0.041(3) 0.053(4) 0.056(4) -0.018(3) 0.008(3) -0.008(3)
C9 0.062(4) 0.086(6) 0.060(4) -0.031(4) -0.018(4) 0.001(4)
C10 0.29(3) 0.144(16) 0.25(3) -0.142(18) -0.19(3) 0.082(18)
C11 0.39(3) 0.123(13) 0.123(11) 0.042(10) -0.150(18) -0.150(19)
C12 0.072(9) 0.35(4) 0.20(2) -0.17(3) 0.007(11) -0.053(15)
C13 0.054(4) 0.052(4) 0.049(3) -0.025(3) -0.011(3) 0.012(3)
C14 0.059(4) 0.045(4) 0.060(4) -0.018(3) -0.015(3) 0.005(3)
C15 0.089(6) 0.060(5) 0.049(4) -0.005(4) -0.032(4) 0.014(4)
C16 0.101(9) 0.110(10) 0.100(8) 0.017(8) -0.020(7) 0.041(8)
C17 0.141(11) 0.064(6) 0.107(9) 0.012(6) -0.064(8) -0.008(7)
C18 0.154(12) 0.113(10) 0.059(5) -0.015(6) -0.049(7) 0.018(9)
C19 0.044(3) 0.056(4) 0.043(3) -0.016(3) 0.002(3) -0.006(3)
C20 0.038(3) 0.061(4) 0.055(4) -0.024(3) 0.006(3) -0.015(3)
C21 0.071(5) 0.074(5) 0.043(3) -0.022(3) -0.012(3) -0.015(4)
C22 0.088(9) 0.26(2) 0.115(10) -0.119(14) -0.020(8) 0.065(12)
C23 0.133(11) 0.078(7) 0.085(7) -0.034(6) -0.041(8) -0.021(7)
C24 0.076(6) 0.100(8) 0.077(6) -0.019(6) -0.007(4) -0.008(6)
C25 0.090(7) 0.068(6) 0.112(8) -0.045(6) -0.020(6) 0.028(5)
C26 0.077(6) 0.093(8) 0.114(9) -0.035(7) -0.007(6) -0.011(6)
C27 0.112(8) 0.071(6) 0.072(6) -0.010(5) -0.038(6) -0.003(6)
C28 0.068(5) 0.039(3) 0.063(4) -0.012(3) -0.002(3) -0.019(3)
C29 0.082(5) 0.047(4) 0.042(3) -0.015(3) -0.013(3) 0.011(4)

loop_
_atom_type_symbol
_atom_type_description
_atom_type_scat_dispersion_real
_atom_type_scat_dispersion_imag
_atom_type_scat_source
C C 0.0033 0.0016 'International Tables Vol C Tables 4.2.6.8 and 6.1.1.4'
H H 0.0000 0.0000 'International Tables Vol C Tables 4.2.6.8 and 6.1.1.4'
Pt Pt -1.7033 8.3905 'International Tables Vol C Tables 4.2.6.8 and 6.1.1.4'
Ag Ag -0.8971 1.1015 'International Tables Vol C Tables 4.2.6.8 and 6.1.1.4'
N N 0.0061 0.0033 'International Tables Vol C Tables 4.2.6.8 and 6.1.1.4'

loop_
_geom_angle_atom_site_label_1
_geom_angle_atom_site_label_2
_geom_angle_atom_site_label_3
_geom_angle
_geom_angle_site_symmetry_1
_geom_angle_site_symmetry_3
C13 Pt1 C19 94.2(3) . .
C13 Pt1 C7 86.6(3) . .
C19 Pt1 C7 174.7(3) . .
C13 Pt1 C1 175.8(3) . .
C19 Pt1 C1 86.5(3) . .
C7 Pt1 C1 92.3(3) . .
C13 Pt1 Ag2 136.3(2) . .
C19 Pt1 Ag2 87.2(2) . .
C7 Pt1 Ag2 95.80(19) . .
C1 Pt1 Ag2 47.8(3) . .
C13 Pt1 Ag1 86.7(2) . .
C19 Pt1 Ag1 138.3(2) . .
C7 Pt1 Ag1 46.94(18) . .
C1 Pt1 Ag1 95.5(2) . .
Ag2 Pt1 Ag1 65.102(18) . .
C13 Pt1 Ag2 42.0(2) . 2_766
C19 Pt1 Ag2 90.69(19) . 2_766
C7 Pt1 Ag2 93.44(18) . 2_766
C1 Pt1 Ag2 142.2(3) . 2_766
Ag2 Pt1 Ag2 94.358(17) . 2_766
Ag1 Pt1 Ag2 62.924(18) . 2_766
C13 Pt1 Ag1 88.7(2) . 2_766
C19 Pt1 Ag1 43.0(2) . 2_766
C7 Pt1 Ag1 142.28(18) . 2_766
C1 Pt1 Ag1 94.6(2) . 2_766
Ag2 Pt1 Ag1 63.344(18) . 2_766
Ag1 Pt1 Ag1 95.446(17) . 2_766
Ag2 Pt1 Ag1 59.922(16) 2_766 2_766
C7 Ag1 C19 163.2(3) . 2_766
C7 Ag1 C20 164.5(3) . 2_766
C19 Ag1 C20 29.5(3) 2_766 2_766
C7 Ag1 C8 28.1(2) . .
C19 Ag1 C8 166.0(2) 2_766 .
C20 Ag1 C8 137.4(3) 2_766 .
C7 Ag1 Pt1 41.71(19) . .
C19 Ag1 Pt1 122.09(19) 2_766 .
C20 Ag1 Pt1 150.92(17) 2_766 .
C8 Ag1 Pt1 69.75(17) . .
C7 Ag1 Ag2 85.13(17) . .
C19 Ag1 Ag2 86.61(17) 2_766 .
C20 Ag1 Ag2 110.0(2) 2_766 .
C8 Ag1 Ag2 107.12(17) . .
Pt1 Ag1 Ag2 56.626(15) . .
C7 Ag1 Pt1 126.19(19) . 2_766
C19 Ag1 Pt1 37.65(18) 2_766 2_766
C20 Ag1 Pt1 67.11(17) 2_766 2_766
C8 Ag1 Pt1 153.75(18) . 2_766
Pt1 Ag1 Pt1 84.554(17) . 2_766
Ag2 Ag1 Pt1 59.865(16) . 2_766
C7 Ag1 Ag2 88.71(19) . 2_766
C19 Ag1 Ag2 76.5(2) 2_766 2_766
C20 Ag1 Ag2 94.96(19) 2_766 2_766
C8 Ag1 Ag2 106.09(18) . 2_766
Pt1 Ag1 Ag2 61.518(17) . 2_766
Ag2 Ag1 Ag2 88.91(2) . 2_766
Pt1 Ag1 Ag2 54.363(15) 2_766 2_766
C1 Ag2 C13 165.8(3) . 2_766
C1 Ag2 C14 162.2(3) . 2_766
C13 Ag2 C14 30.5(3) 2_766 2_766
C1 Ag2 C2 26.9(3) . .
C13 Ag2 C2 165.4(3) 2_766 .
C14 Ag2 C2 135.6(3) 2_766 .
C1 Ag2 Pt1 42.93(17) . .
C13 Ag2 Pt1 123.2(2) 2_766 .
C14 Ag2 Pt1 152.84(19) 2_766 .
C2 Ag2 Pt1 69.64(19) . .
C1 Ag2 Pt1 128.55(17) . 2_766
C13 Ag2 Pt1 37.6(2) 2_766 2_766
C14 Ag2 Pt1 67.91(19) 2_766 2_766
C2 Ag2 Pt1 154.63(19) . 2_766
Pt1 Ag2 Pt1 85.642(17) . 2_766
C1 Ag2 Ag1 86.66(18) . .
C13 Ag2 Ag1 85.74(18) 2_766 .
C14 Ag2 Ag1 109.71(19) 2_766 .
C2 Ag2 Ag1 108.22(18) . .
Pt1 Ag2 Ag1 58.272(16) . .
Pt1 Ag2 Ag1 60.213(16) 2_766 .
C1 Ag2 Ag1 90.4(2) . 2_766
C13 Ag2 Ag1 77.8(2) 2_766 2_766
C14 Ag2 Ag1 96.01(19) 2_766 2_766
C2 Ag2 Ag1 105.5(2) . 2_766
Pt1 Ag2 Ag1 62.293(17) . 2_766
Pt1 Ag2 Ag1 55.558(15) 2_766 2_766
Ag1 Ag2 Ag1 91.09(2) . 2_766
C25 N1 C29 114.9(9) . .
C2 C1 Pt1 171.1(8) . .
C2 C1 Ag2 93.2(6) . .
Pt1 C1 Ag2 89.2(3) . .
C1 C2 C3 168.8(9) . .
C1 C2 Ag2 59.9(6) . .
C3 C2 Ag2 131.3(6) . .
C5 C3 C2 110.5(9) . .
C5 C3 C4 115(2) . .
C2 C3 C4 113.8(10) . .
C5 C3 C6 100.5(17) . .
C2 C3 C6 107.1(9) . .
C4 C3 C6 108.8(13) . .
C8 C7 Pt1 174.7(6) . .
C8 C7 Ag1 91.1(5) . .
Pt1 C7 Ag1 91.4(3) . .
C7 C8 C9 167.3(8) . .
C7 C8 Ag1 60.7(4) . .
C9 C8 Ag1 130.2(5) . .
C11 C9 C8 111.9(9) . .
C11 C9 C12 117.1(18) . .
C8 C9 C12 104.5(9) . .
C11 C9 C10 106.7(16) . .
C8 C9 C10 110.4(9) . .
C12 C9 C10 105.9(17) . .
C14 C13 Pt1 172.8(7) . .
C14 C13 Ag2 83.0(6) . 2_766
Pt1 C13 Ag2 100.4(3) . 2_766
C13 C14 C15 167.7(9) . .
C13 C14 Ag2 66.5(5) . 2_766
C15 C14 Ag2 125.8(6) . 2_766
C14 C15 C16 108.2(8) . .
C14 C15 C18 108.3(8) . .
C16 C15 C18 109.9(11) . .
C14 C15 C17 110.8(8) . .
C16 C15 C17 108.2(11) . .
C18 C15 C17 111.4(11) . .
C20 C19 Pt1 175.3(7) . .
C20 C19 Ag1 81.0(5) . 2_766
Pt1 C19 Ag1 99.3(3) . 2_766
C19 C20 C21 161.4(7) . .
C19 C20 Ag1 69.5(5) . 2_766
C21 C20 Ag1 127.5(5) . 2_766
C22 C21 C20 109.7(8) . .
C22 C21 C24 111.3(10) . .
C20 C21 C24 108.6(9) . .
C22 C21 C23 111.9(13) . .
C20 C21 C23 108.6(7) . .
C24 C21 C23 106.6(8) . .
N1 C25 C26 126.2(10) . .
C25 C26 C27 116.3(11) . .
C28 C27 C26 119.6(11) . .
C29 C28 C27 117.2(9) . .
N1 C29 C28 125.8(9) . .
N1 C29 C29 116.3(10) . 2_776
C28 C29 C29 117.9(9) . 2_776

loop_
_geom_bond_atom_site_label_1
_geom_bond_atom_site_label_2
_geom_bond_distance
_geom_bond_site_symmetry_2
Pt1 C13 2.021(8) .
Pt1 C19 2.025(7) .
Pt1 C7 2.036(7) .
Pt1 C1 2.046(7) .
Pt1 Ag2 3.0039(6) .
Pt1 Ag1 3.0595(6) .
Pt1 Ag2 3.2608(7) 2_766
Pt1 Ag1 3.2722(7) 2_766
Ag1 C7 2.236(6) .
Ag1 C19 2.263(7) 2_766
Ag1 C20 2.387(7) 2_766
Ag1 C8 2.562(7) .
Ag1 Ag2 3.2627(9) .
Ag1 Pt1 3.2722(7) 2_766
Ag1 Ag2 3.3032(10) 2_766
Ag2 C1 2.227(9) .
Ag2 C13 2.219(8) 2_766
Ag2 C14 2.402(8) 2_766
Ag2 C2 2.571(9) .
Ag2 Pt1 3.2608(7) 2_766
Ag2 Ag1 3.3032(10) 2_766
N1 C25 1.322(14) .
N1 C29 1.327(11) .
C1 C2 1.166(11) .
C2 C3 1.494(12) .
C3 C5 1.438(16) .
C3 C4 1.50(2) .
C3 C6 1.52(2) .
C7 C8 1.207(10) .
C8 C9 1.473(11) .
C9 C11 1.417(17) .
C9 C12 1.512(17) .
C9 C10 1.53(2) .
C13 C14 1.227(11) .
C13 Ag2 2.219(8) 2_766
C14 C15 1.468(10) .
C14 Ag2 2.402(8) 2_766
C15 C16 1.515(17) .
C15 C18 1.526(15) .
C15 C17 1.536(16) .
C19 C20 1.191(10) .
C19 Ag1 2.263(7) 2_766
C20 C21 1.502(10) .
C20 Ag1 2.387(7) 2_766
C21 C22 1.483(15) .
C21 C24 1.551(15) .
C21 C23 1.576(14) .
C25 C26 1.374(17) .
C26 C27 1.383(18) .
C27 C28 1.388(16) .
C28 C29 1.359(12) .
C29 C29 1.543(18) 2_776
